data_2243154
loop_
_publ_author_name
'Dadou, Said'
'Kansiz, Sevgi'
'Daoui, Said'
'El Kalai, Fouad'
'Baydere, Cemile'
'Saddik, Rafik'
'Karrouchi, Khalid'
'Dege, Necmi'
'Benchat, Noureddine'

_publ_section_title
;
 Crystal structures and Hirshfeld surface analyses of
 4-benzyl-6-phenyl-4,5-dihydropyridazin-3(2<i>H</i>)-one and methyl
 2-[5-(2,6-dichlorobenzyl)-6-oxo-3-phenyl-1,4,5,6-tetrahydropyridazin-1-yl]acetate
;
_journal_coeditor_code WM5515
_journal_issue 11
_journal_name_full 'Acta Crystallographica Section E'
_journal_page_first 1679
_journal_page_last 1684
_journal_paper_doi 10.1107/S2056989019013707
_journal_volume 75
_journal_year 2019
_chemical_formula_iupac 'C17 H14 N2 O'
_chemical_formula_moiety 'C17 H14 N2 O'
_chemical_formula_sum 'C17 H14 N2 O'
_chemical_formula_weight 262.30
_chemical_name_systematic
;
4-Benzyl-6-phenyl-4,5-dihydropyridazin-3(2<i>H</i>)-one
;
_space_group_crystal_system monoclinic
_space_group_IT_number 14
_space_group_name_Hall '-P 2ybc'
_space_group_name_H-M_alt 'P 1 21/c 1'
_symmetry_space_group_name_Hall '-P 2ybc'
_symmetry_space_group_name_H-M 'P 1 21/c 1'
_atom_sites_solution_hydrogens mixed
_audit_creation_method SHELXL-2017/1
_cell_angle_alpha 90
_cell_angle_beta 90.93(3)
_cell_angle_gamma 90
_cell_formula_units_Z 4
_cell_length_a 10.819(3)
_cell_length_b 11.501(3)
_cell_length_c 11.187(4)
_cell_measurement_reflns_used 15196
_cell_measurement_temperature 296(2)
_cell_measurement_theta_max 31.26
_cell_measurement_theta_min 3.15
_cell_volume 1391.8(7)
_computing_cell_refinement
;
X-AREA (Stoe & Cie, 2002)
;
_computing_data_collection
;
X-AREA (Stoe & Cie, 2002)
;
_computing_data_reduction
;
X-RED (Stoe & Cie, 2002)
;
_computing_molecular_graphics
;
PLATON (Spek, 2009)
;
_computing_publication_material
;
WinGX (Farrugia, 2012)
;
_computing_structure_refinement
;
SHELXL2017 (Sheldrick, 2015b)
;
_computing_structure_solution
;
SHELXT2017 (Sheldrick, 2015a)
;
_diffrn_ambient_temperature 296(2)
_diffrn_detector_area_resol_mean 6.67
_diffrn_measured_fraction_theta_full 0.999
_diffrn_measured_fraction_theta_max 0.959
_diffrn_measurement_device_type 'STOE IPDS 2'
_diffrn_measurement_method 'rotation method'
_diffrn_radiation_type MoK\a
_diffrn_radiation_wavelength 0.71073
_diffrn_reflns_av_R_equivalents 0.0843
_diffrn_reflns_av_unetI/netI 0.1017
_diffrn_reflns_limit_h_max 15
_diffrn_reflns_limit_h_min -13
_diffrn_reflns_limit_k_max 16
_diffrn_reflns_limit_k_min -16
_diffrn_reflns_limit_l_max 16
_diffrn_reflns_limit_l_min -15
_diffrn_reflns_number 14296
_diffrn_reflns_theta_full 25.242
_diffrn_reflns_theta_max 30.922
_diffrn_reflns_theta_min 3.145
_diffrn_source 'sealed X-ray tube, 12 x 0.4 mm long-fine focus'
_exptl_absorpt_coefficient_mu 0.079
_exptl_absorpt_correction_T_max 0.9630
_exptl_absorpt_correction_T_min 0.9429
_exptl_absorpt_correction_type integration
_exptl_absorpt_process_details
;
(<i>X-RED32</i>; Stoe & Cie, 2002)
;
_exptl_crystal_colour colourless
_exptl_crystal_density_diffrn 1.252
_exptl_crystal_description prism
_exptl_crystal_F_000 552
_exptl_crystal_size_max 0.780
_exptl_crystal_size_mid 0.707
_exptl_crystal_size_min 0.590
_refine_diff_density_max 0.119
_refine_diff_density_min -0.217
_refine_ls_extinction_method none
_refine_ls_goodness_of_fit_ref 0.877
_refine_ls_hydrogen_treatment mixed
_refine_ls_matrix_type full
_refine_ls_number_parameters 185
_refine_ls_number_reflns 4234
_refine_ls_number_restraints 0
_refine_ls_restrained_S_all 0.877
_refine_ls_R_factor_all 0.1691
_refine_ls_R_factor_gt 0.0563
_refine_ls_shift/su_max 0.000
_refine_ls_shift/su_mean 0.000
_refine_ls_structure_factor_coef Fsqd
_refine_ls_weighting_details 'w=1/[\s^2^(Fo^2^)+(0.0340P)^2^] where P=(Fo^2^+2Fc^2^)/3'
_refine_ls_weighting_scheme calc
_refine_ls_wR_factor_gt 0.0811
_refine_ls_wR_factor_ref 0.1043
_reflns_number_gt 1728
_reflns_number_total 4234
_reflns_threshold_expression 'I > 2\s(I)'
_cod_data_source_file wm5515sup1.cif
_cod_data_source_block I
_cod_original_cell_volume 1391.7(7)
_cod_database_code 2243154
_shelx_space_group_comment
;
The symmetry employed for this shelxl refinement is uniquely defined
by the following loop, which should always be used as a source of
symmetry information in preference to the above space-group names.
They are only intended as comments.
;

loop_
_space_group_symop_operation_xyz
'x, y, z'
'-x, y+1/2, -z+1/2'
'-x, -y, -z'
'x, -y-1/2, z-1/2'

loop_
_atom_site_type_symbol
_atom_site_label
_atom_site_fract_x
_atom_site_fract_y
_atom_site_fract_z
_atom_site_U_iso_or_equiv
_atom_site_adp_type
_atom_site_calc_flag
_atom_site_occupancy
O O1 0.62706(11) 0.40510(10) 0.98172(10) 0.0511(3) Uani d 1
N N1 0.48091(14) 0.45541(13) 0.84500(12) 0.0441(4) Uani d 1
N N2 0.41272(13) 0.44540(12) 0.74360(12) 0.0441(4) Uani d 1
C C11 0.44527(16) 0.36178(14) 0.67190(15) 0.0405(4) Uani d 1
C C2 0.61718(15) 0.30051(13) 0.79846(14) 0.0392(4) Uani d 1
C C1 0.57821(16) 0.38841(14) 0.88184(15) 0.0406(4) Uani d 1
C C10 0.54855(16) 0.28797(14) 0.69831(14) 0.0446(4) Uani d 1
H H10 0.568712 0.229595 0.644512 0.053 Uiso calc 1
C C3 0.73380(16) 0.23298(14) 0.82536(15) 0.0475(4) Uani d 1
H H3A 0.728334 0.156834 0.788363 0.057 Uiso calc 1
H H3B 0.742972 0.222204 0.911046 0.057 Uiso calc 1
C C12 0.37007(16) 0.34746(15) 0.56177(15) 0.0440(4) Uani d 1
C C4 0.84563(17) 0.29722(15) 0.77837(16) 0.0475(4) Uani d 1
C C13 0.33000(17) 0.23823(18) 0.52768(17) 0.0556(5) Uani d 1
H H13 0.352747 0.173742 0.573115 0.067 Uiso calc 1
C C5 0.9009(2) 0.38546(17) 0.84222(19) 0.0628(5) Uani d 1
H H5 0.872935 0.403399 0.918191 0.075 Uiso calc 1
C C17 0.33608(18) 0.44182(17) 0.49299(16) 0.0559(5) Uani d 1
H H17 0.362199 0.515999 0.514775 0.067 Uiso calc 1
C C15 0.22392(19) 0.3182(2) 0.35938(19) 0.0733(6) Uani d 1
H H15 0.174705 0.308662 0.291153 0.088 Uiso calc 1
C C14 0.25661(19) 0.2239(2) 0.4269(2) 0.0684(6) Uani d 1
H H14 0.229389 0.150109 0.404994 0.082 Uiso calc 1
C C9 0.8903(2) 0.2735(2) 0.66590(19) 0.0735(6) Uani d 1
H H9 0.854388 0.214096 0.620805 0.088 Uiso calc 1
C C16 0.2635(2) 0.4265(2) 0.39206(18) 0.0722(6) Uani d 1
H H16 0.241251 0.490523 0.345696 0.087 Uiso calc 1
C C6 0.9983(2) 0.4484(2) 0.7947(3) 0.0943(9) Uani d 1
H H6 1.034628 0.507883 0.839257 0.113 Uiso calc 1
C C7 1.0412(3) 0.4237(3) 0.6833(4) 0.1156(12) Uani d 1
H H7 1.106222 0.465952 0.651715 0.139 Uiso calc 1
C C8 0.9869(3) 0.3360(3) 0.6192(3) 0.1073(10) Uani d 1
H H8 1.015410 0.318269 0.543388 0.129 Uiso calc 1
H H1 0.4486(16) 0.5073(16) 0.9010(16) 0.060(6) Uiso d 1

loop_
_atom_site_aniso_label
_atom_site_aniso_U_11
_atom_site_aniso_U_22
_atom_site_aniso_U_33
_atom_site_aniso_U_12
_atom_site_aniso_U_13
_atom_site_aniso_U_23
O1 0.0612(8) 0.0586(8) 0.0334(6) 0.0067(6) -0.0021(6) -0.0081(6)
N1 0.0550(10) 0.0423(9) 0.0351(8) 0.0067(7) 0.0024(7) -0.0069(7)
N2 0.0504(9) 0.0452(9) 0.0366(8) 0.0039(7) 0.0012(7) -0.0033(7)
C11 0.0447(10) 0.0403(10) 0.0367(9) -0.0009(8) 0.0043(8) -0.0012(7)
C2 0.0466(10) 0.0351(9) 0.0360(9) -0.0009(8) 0.0024(8) 0.0002(7)
C1 0.0489(11) 0.0405(10) 0.0327(10) -0.0038(9) 0.0053(9) 0.0002(7)
C10 0.0539(11) 0.0399(10) 0.0399(10) 0.0019(9) 0.0004(9) -0.0092(8)
C3 0.0597(12) 0.0403(9) 0.0423(9) 0.0075(9) -0.0055(9) -0.0020(8)
C12 0.0397(10) 0.0539(11) 0.0384(10) 0.0057(9) 0.0028(8) -0.0086(8)
C4 0.0434(10) 0.0516(10) 0.0474(10) 0.0131(9) -0.0041(9) 0.0031(9)
C13 0.0514(11) 0.0595(12) 0.0556(11) 0.0084(10) -0.0070(10) -0.0142(10)
C5 0.0614(13) 0.0666(13) 0.0601(13) -0.0035(11) -0.0142(11) 0.0065(10)
C17 0.0572(13) 0.0602(12) 0.0501(11) 0.0030(10) -0.0025(10) 0.0021(10)
C15 0.0566(14) 0.113(2) 0.0494(12) 0.0119(14) -0.0123(10) -0.0194(14)
C14 0.0531(13) 0.0787(15) 0.0731(14) 0.0052(11) -0.0094(11) -0.0305(13)
C9 0.0715(15) 0.0874(16) 0.0619(13) 0.0268(13) 0.0118(12) -0.0014(12)
C16 0.0694(15) 0.0965(18) 0.0504(12) 0.0146(13) -0.0086(12) 0.0098(12)
C6 0.0636(16) 0.097(2) 0.121(2) -0.0194(15) -0.0214(17) 0.0302(18)
C7 0.0527(17) 0.144(3) 0.151(3) 0.0057(18) 0.0204(19) 0.063(3)
C8 0.077(2) 0.149(3) 0.096(2) 0.036(2) 0.0412(17) 0.022(2)

loop_
_atom_type_symbol
_atom_type_description
_atom_type_scat_dispersion_real
_atom_type_scat_dispersion_imag
_atom_type_scat_source
C C 0.0033 0.0016 'International Tables Vol C Tables 4.2.6.8 and 6.1.1.4'
H H 0.0000 0.0000 'International Tables Vol C Tables 4.2.6.8 and 6.1.1.4'
N N 0.0061 0.0033 'International Tables Vol C Tables 4.2.6.8 and 6.1.1.4'
O O 0.0106 0.0060 'International Tables Vol C Tables 4.2.6.8 and 6.1.1.4'

loop_
_geom_angle_atom_site_label_1
_geom_angle_atom_site_label_2
_geom_angle_atom_site_label_3
_geom_angle
N2 N1 C1 128.00(14)
N2 N1 H1 114.4(11)
C1 N1 H1 116.9(11)
C11 N2 N1 115.52(15)
N2 C11 C10 121.89(16)
N2 C11 C12 116.44(15)
C10 C11 C12 121.67(15)
C10 C2 C1 116.83(16)
C10 C2 C3 124.15(15)
C1 C2 C3 118.96(15)
O1 C1 N1 119.96(15)
O1 C1 C2 124.38(17)
N1 C1 C2 115.66(15)
C2 C10 C11 121.92(15)
C2 C10 H10 119.0
C11 C10 H10 119.0
C2 C3 C4 110.44(14)
C2 C3 H3A 109.6
C4 C3 H3A 109.6
C2 C3 H3B 109.6
C4 C3 H3B 109.6
H3A C3 H3B 108.1
C17 C12 C13 118.88(17)
C17 C12 C11 121.17(16)
C13 C12 C11 119.93(17)
C5 C4 C9 117.6(2)
C5 C4 C3 121.50(17)
C9 C4 C3 120.73(19)
C14 C13 C12 120.6(2)
C14 C13 H13 119.7
C12 C13 H13 119.7
C4 C5 C6 120.8(2)
C4 C5 H5 119.6
C6 C5 H5 119.6
C16 C17 C12 120.1(2)
C16 C17 H17 120.0
C12 C17 H17 120.0
C14 C15 C16 120.0(2)
C14 C15 H15 120.0
C16 C15 H15 120.0
C15 C14 C13 119.9(2)
C15 C14 H14 120.1
C13 C14 H14 120.1
C8 C9 C4 121.3(2)
C8 C9 H9 119.3
C4 C9 H9 119.3
C15 C16 C17 120.6(2)
C15 C16 H16 119.7
C17 C16 H16 119.7
C7 C6 C5 120.7(3)
C7 C6 H6 119.6
C5 C6 H6 119.6
C8 C7 C6 118.9(3)
C8 C7 H7 120.5
C6 C7 H7 120.5
C7 C8 C9 120.6(3)
C7 C8 H8 119.7
C9 C8 H8 119.7

loop_
_geom_bond_atom_site_label_1
_geom_bond_atom_site_label_2
_geom_bond_distance
O1 C1 1.243(2)
N1 N2 1.348(2)
N1 C1 1.363(2)
N1 H1 0.937(18)
N2 C11 1.3044(19)
C11 C10 1.430(2)
C11 C12 1.475(2)
C2 C10 1.342(2)
C2 C1 1.443(2)
C2 C3 1.508(2)
C10 H10 0.9300
C3 C4 1.519(2)
C3 H3A 0.9700
C3 H3B 0.9700
C12 C17 1.377(2)
C12 C13 1.381(2)
C4 C5 1.373(3)
C4 C9 1.382(3)
C13 C14 1.378(3)
C13 H13 0.9300
C5 C6 1.390(3)
C5 H5 0.9300
C17 C16 1.376(3)
C17 H17 0.9300
C15 C14 1.365(3)
C15 C16 1.365(3)
C15 H15 0.9300
C14 H14 0.9300
C9 C8 1.379(4)
C9 H9 0.9300
C16 H16 0.9300
C6 C7 1.367(4)
C6 H6 0.9300
C7 C8 1.364(4)
C7 H7 0.9300
C8 H8 0.9300

loop_
_geom_hbond_atom_site_label_D
_geom_hbond_atom_site_label_H
_geom_hbond_atom_site_label_A
_geom_hbond_site_symmetry_A
_geom_hbond_distance_DH
_geom_hbond_distance_HA
_geom_hbond_distance_DA
_geom_hbond_angle_DHA
_geom_hbond_publ_flag
C10 H10 O1 4_565 0.93 2.48 3.404(2) 172.4 yes
N1 H1 O1 3_667 0.937(18) 1.855(19) 2.7873(19) 173.0(16) yes

loop_
_geom_torsion_atom_site_label_1
_geom_torsion_atom_site_label_2
_geom_torsion_atom_site_label_3
_geom_torsion_atom_site_label_4
_geom_torsion
C1 N1 N2 C11 -0.7(2)
N1 N2 C11 C10 -1.6(2)
N1 N2 C11 C12 178.58(15)
N2 N1 C1 O1 -175.85(16)
N2 N1 C1 C2 4.0(2)
C10 C2 C1 O1 174.96(17)
C3 C2 C1 O1 -7.8(2)
C10 C2 C1 N1 -4.9(2)
C3 C2 C1 N1 172.33(14)
C1 C2 C10 C11 3.1(2)
C3 C2 C10 C11 -173.96(15)
N2 C11 C10 C2 0.3(3)
C12 C11 C10 C2 -179.90(16)
C10 C2 C3 C4 90.0(2)
C1 C2 C3 C4 -86.97(18)
N2 C11 C12 C17 45.2(2)
C10 C11 C12 C17 -134.69(17)
N2 C11 C12 C13 -133.26(17)
C10 C11 C12 C13 46.9(2)
C2 C3 C4 C5 82.6(2)
C2 C3 C4 C9 -93.2(2)
C17 C12 C13 C14 -0.4(3)
C11 C12 C13 C14 178.07(17)
C9 C4 C5 C6 0.1(3)
C3 C4 C5 C6 -175.88(18)
C13 C12 C17 C16 -0.1(3)
C11 C12 C17 C16 -178.52(17)
C16 C15 C14 C13 -0.3(3)
C12 C13 C14 C15 0.6(3)
C5 C4 C9 C8 0.0(3)
C3 C4 C9 C8 176.0(2)
C14 C15 C16 C17 -0.2(3)
C12 C17 C16 C15 0.4(3)
C4 C5 C6 C7 0.0(4)
C5 C6 C7 C8 -0.1(4)
C6 C7 C8 C9 0.1(4)
C4 C9 C8 C7 -0.1(4)

_cod_database_fobs_code 2243154
